data_7040135
loop_
_publ_author_name
'Hazra, Susanta'
'Ribeiro, Ana P. C.'
'Guedes da Silva, M F\'atima C'
'Nieto de Castro, Carlos A.'
'Pombeiro, Armando J. L.'

_publ_section_title
;
 Syntheses and crystal structures of benzene-sulfonate and -carboxylate
 copper polymers and their application in the oxidation of cyclohexane in
 ionic liquid under mild conditions.
;
_journal_issue 35
_journal_name_full 'Dalton transactions (Cambridge, England : 2003)'
_journal_page_first 13957
_journal_page_last 13968
_journal_paper_doi 10.1039/c6dt02271e
_journal_volume 45
_journal_year 2016
_chemical_formula_sum 'C21 H14 Cu N2 O9 S'
_chemical_formula_weight 533.94
_space_group_crystal_system monoclinic
_space_group_IT_number 14
_space_group_name_Hall '-P 2ybc'
_space_group_name_H-M_alt 'P 1 21/c 1'
_symmetry_space_group_name_Hall '-P 2ybc'
_symmetry_space_group_name_H-M 'P 1 21/c 1'
_atom_sites_solution_hydrogens mixed
_audit_creation_method SHELXL-2014/7
_audit_update_record
;
2016-07-21 deposited with the CCDC.
2016-08-03 downloaded from the CCDC.
;
_cell_angle_alpha 90
_cell_angle_beta 98.3790(10)
_cell_angle_gamma 90
_cell_formula_units_Z 4
_cell_length_a 14.8737(5)
_cell_length_b 8.9886(3)
_cell_length_c 15.5407(5)
_cell_measurement_reflns_used 9098
_cell_measurement_temperature 303(2)
_cell_measurement_theta_max 26.37
_cell_measurement_theta_min 2.65
_cell_volume 2055.52(12)
_computing_cell_refinement 'Bruker SAINT'
_computing_data_collection 'Bruker APEX2'
_computing_data_reduction 'Bruker SAINT'
_computing_molecular_graphics 'Bruker SHELXTL'
_computing_publication_material 'Bruker SHELXTL'
_computing_structure_refinement 'SHELXL-2014 (Sheldrick, 2014)'
_computing_structure_solution 'SHELXL-2014 (Sheldrick, 2014)'
_diffrn_ambient_temperature 303(2)
_diffrn_measured_fraction_theta_full 0.999
_diffrn_measured_fraction_theta_max 0.999
_diffrn_measurement_device_type 'Bruker APEX-II PHOTON 100 detector'
_diffrn_measurement_method '\f and \w scans'
_diffrn_radiation_type MoK\a
_diffrn_radiation_wavelength 0.71073
_diffrn_reflns_av_R_equivalents 0.0281
_diffrn_reflns_av_unetI/netI 0.0208
_diffrn_reflns_Laue_measured_fraction_full 0.999
_diffrn_reflns_Laue_measured_fraction_max 0.999
_diffrn_reflns_limit_h_max 18
_diffrn_reflns_limit_h_min -18
_diffrn_reflns_limit_k_max 11
_diffrn_reflns_limit_k_min -11
_diffrn_reflns_limit_l_max 19
_diffrn_reflns_limit_l_min -19
_diffrn_reflns_number 21481
_diffrn_reflns_point_group_measured_fraction_full 0.999
_diffrn_reflns_point_group_measured_fraction_max 0.999
_diffrn_reflns_theta_full 25.242
_diffrn_reflns_theta_max 26.395
_diffrn_reflns_theta_min 2.625
_exptl_absorpt_coefficient_mu 1.225
_exptl_absorpt_correction_T_max 0.8673
_exptl_absorpt_correction_T_min 0.7742
_exptl_absorpt_correction_type multi-scan
_exptl_absorpt_process_details SADABS
_exptl_crystal_colour green
_exptl_crystal_density_diffrn 1.725
_exptl_crystal_description prism
_exptl_crystal_F_000 1084
_exptl_crystal_size_max 0.220
_exptl_crystal_size_mid 0.160
_exptl_crystal_size_min 0.120
_refine_diff_density_max 0.577
_refine_diff_density_min -0.266
_refine_diff_density_rms 0.096
_refine_ls_extinction_method none
_refine_ls_goodness_of_fit_ref 1.094
_refine_ls_hydrogen_treatment mixed
_refine_ls_matrix_type full
_refine_ls_number_parameters 313
_refine_ls_number_reflns 4215
_refine_ls_number_restraints 0
_refine_ls_restrained_S_all 1.094
_refine_ls_R_factor_all 0.0409
_refine_ls_R_factor_gt 0.0337
_refine_ls_shift/su_max 0.001
_refine_ls_shift/su_mean 0.000
_refine_ls_structure_factor_coef Fsqd
_refine_ls_weighting_details 'w=1/[\s^2^(Fo^2^)+(0.0514P)^2^+0.8959P] where P=(Fo^2^+2Fc^2^)/3'
_refine_ls_weighting_scheme calc
_refine_ls_wR_factor_gt 0.0838
_refine_ls_wR_factor_ref 0.0884
_reflns_Friedel_coverage 0.000
_reflns_number_gt 3665
_reflns_number_total 4215
_reflns_threshold_expression 'I > 2\s(I)'
_cod_data_source_file c6dt02271e2.cif
_cod_data_source_block 1SH425
_cod_depositor_comments 'Adding full bibliography for 7040135--7040136.cif.'
_cod_database_code 7040135
_shelx_shelxl_version_number 2014/7
_shelx_space_group_comment
;
The symmetry employed for this shelxl refinement is uniquely defined
by the following loop, which should always be used as a source of
symmetry information in preference to the above space-group names.
They are only intended as comments.
;
_shelx_estimated_absorpt_t_min 0.774
_shelx_estimated_absorpt_t_max 0.867

loop_
_space_group_symop_operation_xyz
'x, y, z'
'-x, y+1/2, -z+1/2'
'-x, -y, -z'
'x, -y-1/2, z-1/2'

loop_
_atom_site_label
_atom_site_type_symbol
_atom_site_fract_x
_atom_site_fract_y
_atom_site_fract_z
_atom_site_U_iso_or_equiv
_atom_site_adp_type
_atom_site_occupancy
_atom_site_site_symmetry_order
_atom_site_calc_flag
_atom_site_refinement_flags_posn
_atom_site_refinement_flags_adp
Cu1 Cu 0.61021(2) 0.03925(3) 0.23181(2) 0.02459(10) Uani 1 1 d . .
S1 S 0.50991(3) 0.30050(6) 0.14765(3) 0.02534(13) Uani 1 1 d . .
O1 O 0.47189(11) 0.44509(17) 0.16246(11) 0.0324(4) Uani 1 1 d . .
O2 O 0.56825(10) 0.29720(18) 0.08172(11) 0.0357(4) Uani 1 1 d . .
O3 O 0.55243(10) 0.23492(17) 0.23141(10) 0.0295(3) Uani 1 1 d . .
O4 O 0.70722(9) 0.10397(17) 0.32282(10) 0.0284(3) Uani 1 1 d . .
O5 O 0.76790(10) 0.17163(18) 0.20671(10) 0.0309(3) Uani 1 1 d . .
O6 O 1.11106(11) 0.5390(2) 0.37318(11) 0.0372(4) Uani 1 1 d . .
O7 O 1.01856(12) 0.54045(19) 0.24731(11) 0.0414(4) Uani 1 1 d . .
O8 O 1.05717(13) 0.2146(2) 0.61125(12) 0.0526(5) Uani 1 1 d . .
O9 O 0.93660(12) 0.0652(2) 0.59445(12) 0.0419(4) Uani 1 1 d . .
N1 N 0.51327(12) -0.03761(19) 0.13735(12) 0.0252(4) Uani 1 1 d . .
N2 N 0.67164(12) -0.1487(2) 0.20508(12) 0.0299(4) Uani 1 1 d . .
C1 C 0.42649(14) 0.0280(2) 0.10781(14) 0.0282(5) Uani 1 1 d . .
C2 C 0.41681(14) 0.1824(3) 0.11055(14) 0.0283(4) Uani 1 1 d . .
C3 C 0.33379(15) 0.2483(3) 0.08052(17) 0.0390(6) Uani 1 1 d . .
H4 H 0.3276 0.3511 0.0825 0.047 Uiso 1 1 calc R U
C4 C 0.26038(16) 0.1611(4) 0.0478(2) 0.0494(7) Uani 1 1 d . .
H3 H 0.2052 0.2054 0.0262 0.059 Uiso 1 1 calc R U
C5 C 0.26893(17) 0.0082(4) 0.0471(2) 0.0506(7) Uani 1 1 d . .
H2 H 0.2190 -0.0502 0.0256 0.061 Uiso 1 1 calc R U
C6 C 0.35102(17) -0.0591(3) 0.07798(18) 0.0408(6) Uani 1 1 d . .
H1 H 0.3557 -0.1622 0.0788 0.049 Uiso 1 1 calc R U
C7 C 0.53323(15) -0.1654(3) 0.10925(14) 0.0307(5) Uani 1 1 d . .
H9 H 0.4932 -0.2145 0.0671 0.037 Uiso 1 1 calc R U
C8 C 0.61997(15) -0.2322(2) 0.14464(14) 0.0292(5) Uani 1 1 d . .
C9 C 0.75304(16) -0.2003(3) 0.23915(18) 0.0393(6) Uani 1 1 d . .
H5 H 0.7895 -0.1427 0.2800 0.047 Uiso 1 1 calc R U
C10 C 0.78496(19) -0.3362(3) 0.2157(2) 0.0528(7) Uani 1 1 d . .
H6 H 0.8425 -0.3685 0.2398 0.063 Uiso 1 1 calc R U
C11 C 0.7310(2) -0.4239(3) 0.1564(2) 0.0539(7) Uani 1 1 d . .
H8 H 0.7507 -0.5174 0.1415 0.065 Uiso 1 1 calc R U
C12 C 0.64707(18) -0.3702(3) 0.11949(18) 0.0410(6) Uani 1 1 d . .
H7 H 0.6096 -0.4261 0.0785 0.049 Uiso 1 1 calc R U
C13 C 0.76970(13) 0.1637(2) 0.28688(14) 0.0244(4) Uani 1 1 d . .
C14 C 0.84986(13) 0.2266(2) 0.34570(13) 0.0240(4) Uani 1 1 d . .
C15 C 0.87453(13) 0.1758(2) 0.43045(14) 0.0258(4) Uani 1 1 d . .
H14 H 0.8385 0.1065 0.4539 0.031 Uiso 1 1 calc R U
C16 C 0.95352(13) 0.2293(2) 0.47989(13) 0.0261(4) Uani 1 1 d . .
C17 C 1.00575(13) 0.3363(2) 0.44585(14) 0.0270(4) Uani 1 1 d . .
H12 H 1.0576 0.3736 0.4797 0.032 Uiso 1 1 calc R U
C18 C 0.98094(13) 0.3878(2) 0.36180(14) 0.0255(4) Uani 1 1 d . .
C19 C 0.90317(13) 0.3311(2) 0.31162(14) 0.0257(4) Uani 1 1 d . .
H10 H 0.8870 0.3639 0.2547 0.031 Uiso 1 1 calc R U
C20 C 1.03771(14) 0.4964(3) 0.32149(14) 0.0283(4) Uani 1 1 d . .
C21 C 0.98815(15) 0.1713(3) 0.56832(15) 0.0322(5) Uani 1 1 d . .
H11 H 1.138(2) 0.584(4) 0.346(2) 0.048 Uiso 1 1 d . U
H13 H 0.958(2) 0.039(3) 0.635(2) 0.048 Uiso 1 1 d . U

loop_
_atom_site_aniso_label
_atom_site_aniso_U_11
_atom_site_aniso_U_22
_atom_site_aniso_U_33
_atom_site_aniso_U_23
_atom_site_aniso_U_13
_atom_site_aniso_U_12
Cu1 0.02030(14) 0.02441(15) 0.02718(16) -0.00503(10) -0.00280(10) -0.00052(9)
S1 0.0218(2) 0.0254(3) 0.0282(3) -0.0028(2) 0.00179(19) -0.00003(19)
O1 0.0314(8) 0.0287(8) 0.0370(9) -0.0007(6) 0.0054(7) 0.0047(6)
O2 0.0329(8) 0.0371(9) 0.0391(9) -0.0074(7) 0.0116(7) -0.0053(7)
O3 0.0296(7) 0.0267(8) 0.0297(8) -0.0059(6) -0.0046(6) 0.0033(6)
O4 0.0209(7) 0.0325(8) 0.0303(8) -0.0037(6) -0.0015(6) -0.0056(6)
O5 0.0251(7) 0.0401(9) 0.0259(8) -0.0023(7) -0.0018(6) 0.0014(6)
O6 0.0301(9) 0.0515(11) 0.0289(9) 0.0028(7) 0.0008(7) -0.0166(7)
O7 0.0484(10) 0.0463(10) 0.0271(9) 0.0028(7) -0.0028(7) -0.0207(8)
O8 0.0445(10) 0.0684(13) 0.0382(10) 0.0116(9) -0.0167(8) -0.0169(9)
O9 0.0401(10) 0.0507(11) 0.0316(9) 0.0143(8) -0.0057(8) -0.0079(8)
N1 0.0239(9) 0.0265(9) 0.0241(9) -0.0003(7) -0.0001(7) -0.0045(7)
N2 0.0290(9) 0.0272(9) 0.0333(10) -0.0031(8) 0.0037(8) -0.0006(7)
C1 0.0235(10) 0.0356(12) 0.0243(11) 0.0010(9) -0.0006(8) -0.0058(9)
C2 0.0213(10) 0.0358(12) 0.0271(11) 0.0005(9) 0.0008(8) -0.0033(8)
C3 0.0284(11) 0.0445(14) 0.0420(14) 0.0033(11) -0.0024(10) 0.0024(10)
C4 0.0233(11) 0.0628(18) 0.0581(17) 0.0098(14) -0.0075(11) 0.0000(11)
C5 0.0277(12) 0.0638(18) 0.0547(17) 0.0090(14) -0.0125(11) -0.0164(12)
C6 0.0334(12) 0.0403(14) 0.0452(15) 0.0031(11) -0.0057(11) -0.0127(10)
C7 0.0340(11) 0.0300(11) 0.0273(11) -0.0047(9) 0.0015(9) -0.0097(9)
C8 0.0337(11) 0.0256(10) 0.0293(11) -0.0023(9) 0.0077(9) -0.0054(9)
C9 0.0329(12) 0.0359(13) 0.0472(15) -0.0008(11) -0.0009(10) 0.0044(10)
C10 0.0440(15) 0.0416(15) 0.071(2) -0.0013(14) 0.0013(14) 0.0139(12)
C11 0.0594(17) 0.0319(13) 0.070(2) -0.0081(13) 0.0102(15) 0.0128(12)
C12 0.0499(14) 0.0286(12) 0.0457(15) -0.0072(10) 0.0111(12) -0.0054(11)
C13 0.0199(9) 0.0230(10) 0.0288(11) -0.0031(8) -0.0017(8) 0.0032(8)
C14 0.0195(9) 0.0256(10) 0.0258(10) -0.0033(8) 0.0002(8) 0.0015(8)
C15 0.0231(9) 0.0265(10) 0.0271(11) -0.0001(8) 0.0018(8) -0.0007(8)
C16 0.0239(10) 0.0294(11) 0.0239(10) -0.0019(8) -0.0005(8) 0.0015(8)
C17 0.0211(9) 0.0303(11) 0.0277(11) -0.0046(9) -0.0027(8) -0.0013(8)
C18 0.0229(9) 0.0252(10) 0.0276(11) -0.0028(8) 0.0014(8) -0.0021(8)
C19 0.0249(10) 0.0261(10) 0.0246(10) -0.0004(8) -0.0019(8) 0.0007(8)
C20 0.0278(10) 0.0299(11) 0.0269(11) -0.0052(9) 0.0027(9) -0.0047(9)
C21 0.0311(11) 0.0358(12) 0.0286(11) 0.0010(9) 0.0008(9) 0.0018(9)

loop_
_atom_type_symbol
_atom_type_description
_atom_type_scat_dispersion_real
_atom_type_scat_dispersion_imag
_atom_type_scat_source
C C 0.0033 0.0016 'International Tables Vol C Tables 4.2.6.8 and 6.1.1.4'
H H 0.0000 0.0000 'International Tables Vol C Tables 4.2.6.8 and 6.1.1.4'
N N 0.0061 0.0033 'International Tables Vol C Tables 4.2.6.8 and 6.1.1.4'
O O 0.0106 0.0060 'International Tables Vol C Tables 4.2.6.8 and 6.1.1.4'
S S 0.1246 0.1234 'International Tables Vol C Tables 4.2.6.8 and 6.1.1.4'
Cu Cu 0.3201 1.2651 'International Tables Vol C Tables 4.2.6.8 and 6.1.1.4'

loop_
_geom_angle_atom_site_label_1
_geom_angle_atom_site_label_2
_geom_angle_atom_site_label_3
_geom_angle
_geom_angle_site_symmetry_3
O4 Cu1 O3 90.71(6) .
O4 Cu1 N2 95.20(7) .
O3 Cu1 N2 167.30(7) .
O4 Cu1 N1 177.09(7) .
O3 Cu1 N1 92.20(7) .
N2 Cu1 N1 81.91(7) .
O4 Cu1 O1 90.30(6) 2_645
O3 Cu1 O1 93.06(6) 2_645
N2 Cu1 O1 98.13(7) 2_645
N1 Cu1 O1 89.79(6) 2_645
O2 S1 O1 114.97(10) .
O2 S1 O3 113.15(9) .
O1 S1 O3 110.08(9) .
O2 S1 C2 106.26(10) .
O1 S1 C2 106.52(10) .
O3 S1 C2 105.08(10) .
S1 O1 Cu1 133.67(10) 2_655
S1 O3 Cu1 119.38(9) .
C13 O4 Cu1 108.51(13) .
C20 O6 H11 107(2) .
C21 O9 H13 108(3) .
C7 N1 C1 120.23(18) .
C7 N1 Cu1 112.21(15) .
C1 N1 Cu1 127.26(14) .
C9 N2 C8 118.4(2) .
C9 N2 Cu1 129.03(17) .
C8 N2 Cu1 112.60(14) .
C6 C1 C2 119.2(2) .
C6 C1 N1 121.4(2) .
C2 C1 N1 119.44(18) .
C3 C2 C1 120.3(2) .
C3 C2 S1 117.92(18) .
C1 C2 S1 121.72(16) .
C4 C3 C2 120.0(2) .
C4 C3 H4 120.0 .
C2 C3 H4 120.0 .
C3 C4 C5 120.0(2) .
C3 C4 H3 120.0 .
C5 C4 H3 120.0 .
C4 C5 C6 120.6(2) .
C4 C5 H2 119.7 .
C6 C5 H2 119.7 .
C5 C6 C1 119.9(2) .
C5 C6 H1 120.1 .
C1 C6 H1 120.1 .
N1 C7 C8 118.6(2) .
N1 C7 H9 120.7 .
C8 C7 H9 120.7 .
N2 C8 C12 122.5(2) .
N2 C8 C7 114.58(19) .
C12 C8 C7 123.0(2) .
N2 C9 C10 122.1(2) .
N2 C9 H5 119.0 .
C10 C9 H5 119.0 .
C11 C10 C9 119.6(3) .
C11 C10 H6 120.2 .
C9 C10 H6 120.2 .
C10 C11 C12 118.7(2) .
C10 C11 H8 120.6 .
C12 C11 H8 120.6 .
C8 C12 C11 118.7(2) .
C8 C12 H7 120.7 .
C11 C12 H7 120.7 .
O5 C13 O4 123.63(19) .
O5 C13 C14 119.13(18) .
O4 C13 C14 117.24(18) .
C19 C14 C15 119.90(19) .
C19 C14 C13 118.08(18) .
C15 C14 C13 121.89(19) .
C14 C15 C16 119.59(19) .
C14 C15 H14 120.2 .
C16 C15 H14 120.2 .
C17 C16 C15 120.19(19) .
C17 C16 C21 117.15(18) .
C15 C16 C21 122.6(2) .
C18 C17 C16 120.26(19) .
C18 C17 H12 119.9 .
C16 C17 H12 119.9 .
C17 C18 C19 119.4(2) .
C17 C18 C20 121.81(19) .
C19 C18 C20 118.68(19) .
C14 C19 C18 120.6(2) .
C14 C19 H10 119.7 .
C18 C19 H10 119.7 .
O7 C20 O6 123.0(2) .
O7 C20 C18 123.1(2) .
O6 C20 C18 113.92(19) .
O8 C21 O9 123.2(2) .
O8 C21 C16 123.4(2) .
O9 C21 C16 113.40(19) .

loop_
_geom_bond_atom_site_label_1
_geom_bond_atom_site_label_2
_geom_bond_distance
_geom_bond_site_symmetry_2
Cu1 O4 1.9560(14) .
Cu1 O3 1.9571(15) .
Cu1 N2 1.9932(18) .
Cu1 N1 2.0235(17) .
Cu1 O1 2.3435(16) 2_645
S1 O2 1.4362(16) .
S1 O1 1.4491(16) .
S1 O3 1.4839(16) .
S1 C2 1.773(2) .
O1 Cu1 2.3435(16) 2_655
O4 C13 1.271(3) .
O5 C13 1.244(3) .
O6 C20 1.314(3) .
O6 H11 0.74(3) .
O7 C20 1.213(3) .
O8 C21 1.205(3) .
O9 C21 1.324(3) .
O9 H13 0.71(3) .
N1 C7 1.279(3) .
N1 C1 1.432(3) .
N2 C9 1.332(3) .
N2 C8 1.351(3) .
C1 C6 1.391(3) .
C1 C2 1.396(3) .
C2 C3 1.388(3) .
C3 C4 1.379(4) .
C3 H4 0.9300 .
C4 C5 1.380(4) .
C4 H3 0.9300 .
C5 C6 1.384(4) .
C5 H2 0.9300 .
C6 H1 0.9300 .
C7 C8 1.457(3) .
C7 H9 0.9300 .
C8 C12 1.378(3) .
C9 C10 1.379(4) .
C9 H5 0.9300 .
C10 C11 1.378(4) .
C10 H6 0.9300 .
C11 C12 1.383(4) .
C11 H8 0.9300 .
C12 H7 0.9300 .
C13 C14 1.503(3) .
C14 C19 1.383(3) .
C14 C15 1.392(3) .
C15 C16 1.392(3) .
C15 H14 0.9300 .
C16 C17 1.389(3) .
C16 C21 1.490(3) .
C17 C18 1.384(3) .
C17 H12 0.9300 .
C18 C19 1.394(3) .
C18 C20 1.488(3) .
C19 H10 0.9300 .

loop_
_geom_hbond_atom_site_label_D
_geom_hbond_atom_site_label_H
_geom_hbond_atom_site_label_A
_geom_hbond_distance_DH
_geom_hbond_distance_HA
_geom_hbond_distance_DA
_geom_hbond_angle_DHA
_geom_hbond_site_symmetry_A
O6 H11 O5 0.74(3) 1.89(3) 2.618(2) 165(3) 2_755
O9 H13 O7 0.71(3) 1.97(3) 2.681(2) 178(4) 4_566
C7 H9 O2 0.93 2.47 3.344(3) 155.8 3_655
C12 H7 O2 0.93 2.56 3.233(3) 129.2 1_545

loop_
_geom_torsion_atom_site_label_1
_geom_torsion_atom_site_label_2
_geom_torsion_atom_site_label_3
_geom_torsion_atom_site_label_4
_geom_torsion
_geom_torsion_site_symmetry_4
O2 S1 O1 Cu1 -170.58(12) 2_655
O3 S1 O1 Cu1 -41.39(15) 2_655
C2 S1 O1 Cu1 72.01(15) 2_655
O2 S1 O3 Cu1 -49.55(13) .
O1 S1 O3 Cu1 -179.73(9) .
C2 S1 O3 Cu1 65.94(12) .
C7 N1 C1 C6 25.7(3) .
Cu1 N1 C1 C6 -147.57(19) .
C7 N1 C1 C2 -155.6(2) .
Cu1 N1 C1 C2 31.1(3) .
C6 C1 C2 C3 -2.6(3) .
N1 C1 C2 C3 178.6(2) .
C6 C1 C2 S1 -179.93(19) .
N1 C1 C2 S1 1.3(3) .
O2 S1 C2 C3 -106.32(19) .
O1 S1 C2 C3 16.7(2) .
O3 S1 C2 C3 133.51(18) .
O2 S1 C2 C1 71.0(2) .
O1 S1 C2 C1 -165.91(18) .
O3 S1 C2 C1 -49.1(2) .
C1 C2 C3 C4 0.0(4) .
S1 C2 C3 C4 177.4(2) .
C2 C3 C4 C5 1.7(4) .
C3 C4 C5 C6 -0.8(5) .
C4 C5 C6 C1 -1.8(5) .
C2 C1 C6 C5 3.5(4) .
N1 C1 C6 C5 -177.8(2) .
C1 N1 C7 C8 -176.44(19) .
Cu1 N1 C7 C8 -2.3(2) .
C9 N2 C8 C12 2.3(3) .
Cu1 N2 C8 C12 -176.65(18) .
C9 N2 C8 C7 -178.4(2) .
Cu1 N2 C8 C7 2.6(2) .
N1 C7 C8 N2 -0.2(3) .
N1 C7 C8 C12 179.0(2) .
C8 N2 C9 C10 -1.1(4) .
Cu1 N2 C9 C10 177.7(2) .
N2 C9 C10 C11 -1.2(5) .
C9 C10 C11 C12 2.3(5) .
N2 C8 C12 C11 -1.2(4) .
C7 C8 C12 C11 179.6(2) .
C10 C11 C12 C8 -1.1(4) .
Cu1 O4 C13 O5 -2.6(2) .
Cu1 O4 C13 C14 177.83(14) .
O5 C13 C14 C19 20.6(3) .
O4 C13 C14 C19 -159.81(19) .
O5 C13 C14 C15 -155.2(2) .
O4 C13 C14 C15 24.4(3) .
C19 C14 C15 C16 -0.9(3) .
C13 C14 C15 C16 174.86(18) .
C14 C15 C16 C17 2.1(3) .
C14 C15 C16 C21 -175.0(2) .
C15 C16 C17 C18 -1.7(3) .
C21 C16 C17 C18 175.62(19) .
C16 C17 C18 C19 -0.1(3) .
C16 C17 C18 C20 -176.7(2) .
C15 C14 C19 C18 -0.9(3) .
C13 C14 C19 C18 -176.76(18) .
C17 C18 C19 C14 1.3(3) .
C20 C18 C19 C14 178.11(19) .
C17 C18 C20 O7 178.2(2) .
C19 C18 C20 O7 1.5(3) .
C17 C18 C20 O6 -1.0(3) .
C19 C18 C20 O6 -177.74(19) .
C17 C16 C21 O8 1.5(3) .
C15 C16 C21 O8 178.7(2) .
C17 C16 C21 O9 -177.2(2) .
C15 C16 C21 O9 0.0(3) .
